data_4133354
loop_
_publ_author_name
'Zhang, Congcong'
'Hou, Guohua'
'Zi, Guofu'
'Ding, Wanjian'
'Walter, Marc D.'

_publ_section_title
;
 A Base-Free Terminal Actinide Phosphinidene Metallocene: Synthesis,
 Structure, Reactivity, and Computational Studies.
;
_journal_issue 43
_journal_name_full 'Journal of the American Chemical Society'
_journal_page_first 14511
_journal_page_last 14525
_journal_paper_doi 10.1021/jacs.8b09746
_journal_volume 140
_journal_year 2018
_chemical_formula_moiety 'C68 H116 S2 Th2'
_chemical_formula_sum 'C68 H116 S2 Th2'
_chemical_formula_weight 1461.80
_space_group_crystal_system orthorhombic
_space_group_IT_number 29
_space_group_name_Hall 'P 2c -2ac'
_space_group_name_H-M_alt 'P c a 21'
_atom_sites_solution_hydrogens geom
_audit_creation_date 2017-11-21
_audit_creation_method
;
Olex2 1.2
(compiled 2017.03.28 svn.r3405 for OlexSys, GUI svn.r5337)
;
_cell_angle_alpha 90
_cell_angle_beta 90
_cell_angle_gamma 90
_cell_formula_units_Z 4
_cell_length_a 21.8176(2)
_cell_length_b 10.78270(10)
_cell_length_c 27.5783(3)
_cell_measurement_reflns_used 12108
_cell_measurement_temperature 100.01(10)
_cell_measurement_theta_max 73.0500
_cell_measurement_theta_min 4.0910
_cell_volume 6487.87(11)
_computing_cell_refinement 'CrysAlisPro 1.171.39.32a (Rigaku OD, 2017)'
_computing_data_collection 'CrysAlisPro 1.171.39.32a (Rigaku OD, 2017)'
_computing_data_reduction 'CrysAlisPro 1.171.39.32a (Rigaku OD, 2017)'
_computing_molecular_graphics 'Olex2 (Dolomanov et al., 2009)'
_computing_publication_material 'Olex2 (Dolomanov et al., 2009)'
_computing_structure_refinement 'ShelXL (Sheldrick, 2015)'
_diffrn_ambient_environment N~2~
_diffrn_ambient_temperature 100.01(10)
_diffrn_detector 'CCD plate'
_diffrn_detector_area_resol_mean 5.3127
_diffrn_detector_type AtlasS2
_diffrn_measured_fraction_theta_full 1.000
_diffrn_measured_fraction_theta_max 0.986
_diffrn_measurement_details
;
List of Runs (angles in degrees, time in seconds):

  # Type    Start    End  Width  t~exp~   \w     \q     \k     \f   Frames
--------------------------------------------------------------------------
  1  \w   -115.00 -54.00   1.00    1.00    --  -41.49 -37.00 120.00   61
  2  \w    -82.00 -24.00   1.00    1.00    --  -41.49 -37.00 150.00   58
  3  \w    -86.00 -11.00   1.00    1.00    --  -41.49 125.00 -90.00   75
  4  \w     28.00  77.00   1.00    1.00    --   41.49-125.00-180.00   49
  5  \w     53.00 108.00   1.00    1.50    --  107.19 -94.00  90.00   55
  6  \w     79.00 168.00   1.00    1.50    --  107.19  30.00-120.00   89
  7  \w     86.00 153.00   1.00    1.50    --  107.19  77.00   0.00   67
  8  \w     56.00 107.00   1.00    1.50    --  107.19 -94.00-180.00   51
  9  \w     88.00 159.00   1.00    1.50    --  107.19  45.00 120.00   71
 10  \w     68.00 139.00   1.00    1.50    --  107.19 -77.00-120.00   71
 11  \w     61.00 103.00   1.00    1.50    --  107.19-125.00  90.00   42
;
_diffrn_measurement_device 'four-circle diffractometer'
_diffrn_measurement_device_type 'SuperNova, Dual, Cu at home/near, AtlasS2'
_diffrn_measurement_method '\w scans'
_diffrn_orient_matrix_type 'CrysAlisPro convention (1999,Acta A55,543-557)'
_diffrn_orient_matrix_UB_11 -0.0070998000
_diffrn_orient_matrix_UB_12 -0.1380411000
_diffrn_orient_matrix_UB_13 0.0133926000
_diffrn_orient_matrix_UB_21 0.0662749000
_diffrn_orient_matrix_UB_22 -0.0244361000
_diffrn_orient_matrix_UB_23 -0.0167486000
_diffrn_orient_matrix_UB_31 0.0233263000
_diffrn_orient_matrix_UB_32 0.0277261000
_diffrn_orient_matrix_UB_33 0.0515644000
_diffrn_radiation_monochromator mirror
_diffrn_radiation_probe x-ray
_diffrn_radiation_type CuK\a
_diffrn_radiation_wavelength 1.54184
_diffrn_reflns_av_R_equivalents 0.0443
_diffrn_reflns_av_unetI/netI 0.0487
_diffrn_reflns_Laue_measured_fraction_full 1.000
_diffrn_reflns_Laue_measured_fraction_max 0.986
_diffrn_reflns_limit_h_max 25
_diffrn_reflns_limit_h_min -27
_diffrn_reflns_limit_k_max 13
_diffrn_reflns_limit_k_min -13
_diffrn_reflns_limit_l_max 34
_diffrn_reflns_limit_l_min -27
_diffrn_reflns_number 25626
_diffrn_reflns_point_group_measured_fraction_full 0.807
_diffrn_reflns_point_group_measured_fraction_max 0.783
_diffrn_reflns_theta_full 67.684
_diffrn_reflns_theta_max 73.394
_diffrn_reflns_theta_min 4.052
_diffrn_source 'micro-focus sealed X-ray tube'
_diffrn_source_type 'SuperNova (Cu) X-ray Source'
_exptl_absorpt_coefficient_mu 15.545
_exptl_absorpt_correction_T_max 1.00000
_exptl_absorpt_correction_T_min 0.85962
_exptl_absorpt_correction_type multi-scan
_exptl_absorpt_process_details
;
CrysAlisPro 1.171.39.32a (Rigaku Oxford Diffraction, 2017)
Empirical absorption correction using spherical harmonics,
 implemented in SCALE3 ABSPACK scaling algorithm.
;
_exptl_crystal_colour colourless
_exptl_crystal_colour_primary colourless
_exptl_crystal_density_diffrn 1.497
_exptl_crystal_description block
_exptl_crystal_F_000 2944
_exptl_crystal_size_max 0.18
_exptl_crystal_size_mid 0.14
_exptl_crystal_size_min 0.11
_refine_diff_density_max 0.794
_refine_diff_density_min -0.602
_refine_diff_density_rms 0.106
_refine_ls_abs_structure_details
;
 Classical Flack method preferred over Parsons because s.u. lower.
;
_refine_ls_abs_structure_Flack -0.019(6)
_refine_ls_extinction_method none
_refine_ls_goodness_of_fit_ref 1.024
_refine_ls_hydrogen_treatment constr
_refine_ls_matrix_type full
_refine_ls_number_parameters 685
_refine_ls_number_reflns 10232
_refine_ls_number_restraints 13
_refine_ls_restrained_S_all 1.023
_refine_ls_R_factor_all 0.0300
_refine_ls_R_factor_gt 0.0261
_refine_ls_shift/su_max 0.001
_refine_ls_shift/su_mean 0.000
_refine_ls_structure_factor_coef Fsqd
_refine_ls_weighting_details 'w=1/[\s^2^(Fo^2^)+(0.0076P)^2^] where P=(Fo^2^+2Fc^2^)/3'
_refine_ls_weighting_scheme calc
_refine_ls_wR_factor_gt 0.0489
_refine_ls_wR_factor_ref 0.0509
_reflns_Friedel_coverage 0.553
_reflns_Friedel_fraction_full 0.604
_reflns_Friedel_fraction_max 0.571
_reflns_number_gt 9445
_reflns_number_total 10232
_reflns_threshold_expression 'I > 2\s(I)'
_cod_data_source_file ja8b09746_si_002.cif
_cod_data_source_block compound6
_cod_database_code 4133354
_shelx_shelxl_version_number 2014/7
_chemical_oxdiff_formula C1H1N1S1P1Th1
_shelx_space_group_comment
;
The symmetry employed for this shelxl refinement is uniquely defined
by the following loop, which should always be used as a source of
symmetry information in preference to the above space-group names.
They are only intended as comments.
;
_reflns_odcompleteness_completeness 99.94
_reflns_odcompleteness_iscentric 1
_reflns_odcompleteness_theta 66.97
_olex2_refinement_description
;
1. Fixed Uiso
 At 1.2 times of:
  All C(H) groups
 At 1.5 times of:
  All C(H,H,H) groups
2. Uiso/Uaniso restraints and constraints
Uanis(C1) \\sim Ueq, Uanis(C24) \\sim Ueq: with sigma of 0.01 and sigma for
terminal atoms of 0.02
3.a Aromatic/amide H refined with riding coordinates:
 C3(H3), C5(H5), C20(H20), C22(H22), C37(H37), C39(H39), C54(H54), C56(H56)
3.b Idealised Me refined as rotating group:
 C7(H7A,H7B,H7C), C8(H8A,H8B,H8C), C9(H9A,H9B,H9C), C11(H11A,H11B,H11C),
 C12(H12A,H12B,H12C), C13(H13A,H13B,H13C), C15(H15A,H15B,H15C), C16(H16A,H16B,
 H16C), C17(H17A,H17B,H17C), C24(H24A,H24B,H24C), C25(H25A,H25B,H25C), C26(H26A,
 H26B,H26C), C28(H28A,H28B,H28C), C29(H29A,H29B,H29C), C30(H30A,H30B,H30C),
 C32(H32A,H32B,H32C), C33(H33A,H33B,H33C), C34(H34A,H34B,H34C), C41(H41A,H41B,
 H41C), C42(H42A,H42B,H42C), C43(H43A,H43B,H43C), C45(H45A,H45B,H45C), C46(H46A,
 H46B,H46C), C47(H47A,H47B,H47C), C49(H49A,H49B,H49C), C50(H50A,H50B,H50C),
 C51(H51A,H51B,H51C), C58(H58A,H58B,H58C), C59(H59A,H59B,H59C), C60(H60A,H60B,
 H60C), C62(H62A,H62B,H62C), C63(H63A,H63B,H63C), C64(H64A,H64B,H64C), C66(H66A,
 H66B,H66C), C67(H67A,H67B,H67C), C68(H68A,H68B,H68C)
;
_olex2_submission_special_instructions 'No special instructions were received'
_oxdiff_exptl_absorpt_empirical_details
;
Empirical correction (ABSPACK) includes:
- Absorption correction using spherical harmonics
- Frame scaling
;
_oxdiff_exptl_absorpt_empirical_full_max 1.334
_oxdiff_exptl_absorpt_empirical_full_min 0.839

loop_
_space_group_symop_operation_xyz
'x, y, z'
'-x, -y, z+1/2'
'x+1/2, -y, z'
'-x+1/2, y, z+1/2'

loop_
_atom_site_label
_atom_site_type_symbol
_atom_site_fract_x
_atom_site_fract_y
_atom_site_fract_z
_atom_site_U_iso_or_equiv
_atom_site_adp_type
_atom_site_occupancy
_atom_site_site_symmetry_order
_atom_site_calc_flag
_atom_site_refinement_flags_posn
_atom_site_refinement_flags_adp
C1 C 0.2375(3) 0.8162(8) 0.6009(3) 0.0131(16) Uani 1 1 d . U
C2 C 0.2677(3) 0.8648(7) 0.6432(3) 0.0101(15) Uani 1 1 d . .
C3 C 0.3006(3) 0.7644(8) 0.6636(3) 0.0110(16) Uani 1 1 d . .
H3 H 0.3267 0.7707 0.6901 0.013 Uiso 1 1 calc R .
C4 C 0.2885(3) 0.6529(7) 0.6381(3) 0.0096(15) Uani 1 1 d . .
C5 C 0.2513(3) 0.6877(7) 0.5986(3) 0.0127(15) Uani 1 1 d . .
H5 H 0.2377 0.6341 0.5745 0.015 Uiso 1 1 calc R .
C6 C 0.1879(4) 0.8733(7) 0.5674(3) 0.0134(16) Uani 1 1 d . .
C7 C 0.2091(4) 0.9939(8) 0.5417(3) 0.0183(18) Uani 1 1 d . .
H7A H 0.2209 1.0541 0.5656 0.027 Uiso 1 1 calc GR .
H7B H 0.1760 1.0264 0.5225 0.027 Uiso 1 1 calc GR .
H7C H 0.2434 0.9759 0.5211 0.027 Uiso 1 1 calc GR .
C8 C 0.1284(3) 0.8935(8) 0.5955(3) 0.0184(16) Uani 1 1 d . .
H8A H 0.1145 0.8158 0.6084 0.028 Uiso 1 1 calc GR .
H8B H 0.0978 0.9269 0.5742 0.028 Uiso 1 1 calc GR .
H8C H 0.1357 0.9505 0.6217 0.028 Uiso 1 1 calc GR .
C9 C 0.1716(3) 0.7821(8) 0.5271(3) 0.0168(16) Uani 1 1 d . .
H9A H 0.2081 0.7600 0.5096 0.025 Uiso 1 1 calc GR .
H9B H 0.1428 0.8199 0.5053 0.025 Uiso 1 1 calc GR .
H9C H 0.1538 0.7089 0.5410 0.025 Uiso 1 1 calc GR .
C10 C 0.2528(4) 0.9769(7) 0.6775(3) 0.0135(15) Uani 1 1 d . .
C11 C 0.2284(4) 1.0976(7) 0.6546(3) 0.0168(17) Uani 1 1 d . .
H11A H 0.2588 1.1311 0.6331 0.025 Uiso 1 1 calc GR .
H11B H 0.2197 1.1566 0.6798 0.025 Uiso 1 1 calc GR .
H11C H 0.1917 1.0802 0.6368 0.025 Uiso 1 1 calc GR .
C12 C 0.3078(4) 1.0156(8) 0.7091(3) 0.0188(18) Uani 1 1 d . .
H12A H 0.3247 0.9437 0.7247 0.028 Uiso 1 1 calc GR .
H12B H 0.2945 1.0738 0.7332 0.028 Uiso 1 1 calc GR .
H12C H 0.3385 1.0534 0.6890 0.028 Uiso 1 1 calc GR .
C13 C 0.2022(4) 0.9272(8) 0.7119(3) 0.0176(17) Uani 1 1 d . .
H13A H 0.1693 0.8930 0.6931 0.026 Uiso 1 1 calc GR .
H13B H 0.1869 0.9939 0.7315 0.026 Uiso 1 1 calc GR .
H13C H 0.2191 0.8639 0.7324 0.026 Uiso 1 1 calc GR .
C14 C 0.2995(4) 0.5217(7) 0.6576(3) 0.0121(16) Uani 1 1 d . .
C15 C 0.3638(4) 0.5105(8) 0.6792(4) 0.033(2) Uani 1 1 d . .
H15A H 0.3936 0.5340 0.6553 0.049 Uiso 1 1 calc GR .
H15B H 0.3710 0.4264 0.6890 0.049 Uiso 1 1 calc GR .
H15C H 0.3672 0.5642 0.7068 0.049 Uiso 1 1 calc GR .
C16 C 0.2513(4) 0.4993(8) 0.6981(3) 0.024(2) Uani 1 1 d . .
H16A H 0.2577 0.5576 0.7239 0.036 Uiso 1 1 calc GR .
H16B H 0.2556 0.4165 0.7104 0.036 Uiso 1 1 calc GR .
H16C H 0.2109 0.5099 0.6850 0.036 Uiso 1 1 calc GR .
C17 C 0.2920(4) 0.4210(7) 0.6194(3) 0.0160(17) Uani 1 1 d . .
H17A H 0.2509 0.4229 0.6069 0.024 Uiso 1 1 calc GR .
H17B H 0.2998 0.3414 0.6338 0.024 Uiso 1 1 calc GR .
H17C H 0.3205 0.4350 0.5935 0.024 Uiso 1 1 calc GR .
C18 C 0.5015(3) 0.7672(7) 0.6075(3) 0.0101(16) Uani 1 1 d . .
C19 C 0.4735(3) 0.7980(7) 0.6523(3) 0.0106(15) Uani 1 1 d . .
C20 C 0.4416(3) 0.9119(7) 0.6443(3) 0.0131(16) Uani 1 1 d . .
H20 H 0.4169 0.9512 0.6671 0.016 Uiso 1 1 calc R .
C21 C 0.4529(3) 0.9565(7) 0.5971(3) 0.0104(14) Uani 1 1 d . .
C22 C 0.4883(3) 0.8641(7) 0.5745(3) 0.0130(15) Uani 1 1 d . .
H22 H 0.5012 0.8663 0.5424 0.016 Uiso 1 1 calc R .
C23 C 0.5470(3) 0.6615(7) 0.5941(3) 0.0119(16) Uani 1 1 d . .
C24 C 0.6092(3) 0.6794(8) 0.6191(3) 0.0188(17) Uani 1 1 d . U
H24A H 0.6247 0.7607 0.6119 0.028 Uiso 1 1 calc GR .
H24B H 0.6375 0.6181 0.6075 0.028 Uiso 1 1 calc GR .
H24C H 0.6044 0.6706 0.6535 0.028 Uiso 1 1 calc GR .
C25 C 0.5226(4) 0.5293(7) 0.6049(3) 0.0137(16) Uani 1 1 d . .
H25A H 0.5134 0.5219 0.6388 0.020 Uiso 1 1 calc GR .
H25B H 0.5533 0.4693 0.5962 0.020 Uiso 1 1 calc GR .
H25C H 0.4861 0.5146 0.5863 0.020 Uiso 1 1 calc GR .
C26 C 0.5601(4) 0.6671(7) 0.5397(3) 0.0153(17) Uani 1 1 d . .
H26A H 0.5228 0.6528 0.5220 0.023 Uiso 1 1 calc GR .
H26B H 0.5895 0.6046 0.5313 0.023 Uiso 1 1 calc GR .
H26C H 0.5760 0.7474 0.5315 0.023 Uiso 1 1 calc GR .
C27 C 0.4912(4) 0.7693(7) 0.7062(3) 0.0121(15) Uani 1 1 d . .
C28 C 0.5483(4) 0.8524(7) 0.7166(3) 0.0181(17) Uani 1 1 d . .
H28A H 0.5817 0.8266 0.6963 0.027 Uiso 1 1 calc GR .
H28B H 0.5599 0.8443 0.7500 0.027 Uiso 1 1 calc GR .
H28C H 0.5385 0.9374 0.7098 0.027 Uiso 1 1 calc GR .
C29 C 0.5080(4) 0.6351(7) 0.7192(3) 0.0175(17) Uani 1 1 d . .
H29A H 0.4730 0.5826 0.7143 0.026 Uiso 1 1 calc GR .
H29B H 0.5204 0.6312 0.7526 0.026 Uiso 1 1 calc GR .
H29C H 0.5410 0.6077 0.6989 0.026 Uiso 1 1 calc GR .
C30 C 0.4421(4) 0.8089(8) 0.7423(3) 0.0186(17) Uani 1 1 d . .
H30A H 0.4306 0.8934 0.7362 0.028 Uiso 1 1 calc GR .
H30B H 0.4579 0.8018 0.7747 0.028 Uiso 1 1 calc GR .
H30C H 0.4068 0.7563 0.7389 0.028 Uiso 1 1 calc GR .
C31 C 0.4340(3) 1.0861(6) 0.5797(3) 0.0106(13) Uani 1 1 d . .
C32 C 0.4563(4) 1.1830(7) 0.6161(3) 0.0172(17) Uani 1 1 d . .
H32A H 0.4358 1.1707 0.6466 0.026 Uiso 1 1 calc GR .
H32B H 0.4472 1.2645 0.6041 0.026 Uiso 1 1 calc GR .
H32C H 0.4997 1.1746 0.6206 0.026 Uiso 1 1 calc GR .
C33 C 0.3638(3) 1.0928(7) 0.5764(3) 0.0166(14) Uani 1 1 d . .
H33A H 0.3497 1.0385 0.5511 0.025 Uiso 1 1 calc GR .
H33B H 0.3516 1.1764 0.5692 0.025 Uiso 1 1 calc GR .
H33C H 0.3462 1.0678 0.6067 0.025 Uiso 1 1 calc GR .
C34 C 0.4603(4) 1.1162(8) 0.5296(3) 0.0181(17) Uani 1 1 d . .
H34A H 0.5042 1.1135 0.5309 0.027 Uiso 1 1 calc GR .
H34B H 0.4473 1.1976 0.5199 0.027 Uiso 1 1 calc GR .
H34C H 0.4458 1.0564 0.5065 0.027 Uiso 1 1 calc GR .
C35 C 0.4843(3) 0.7534(7) 0.3831(3) 0.0111(15) Uani 1 1 d . .
C36 C 0.4568(3) 0.6920(7) 0.3421(3) 0.0105(15) Uani 1 1 d . .
C37 C 0.4545(3) 0.5637(7) 0.3545(3) 0.0116(15) Uani 1 1 d . .
H37 H 0.4358 0.5029 0.3357 0.014 Uiso 1 1 calc R .
C38 C 0.4843(3) 0.5412(7) 0.3991(2) 0.0100(15) Uani 1 1 d . .
C39 C 0.5003(4) 0.6581(7) 0.4173(3) 0.0119(17) Uani 1 1 d . .
H39 H 0.5188 0.6720 0.4472 0.014 Uiso 1 1 calc R .
C40 C 0.5065(4) 0.8870(8) 0.3906(3) 0.0123(16) Uani 1 1 d . .
C41 C 0.5293(4) 0.9054(7) 0.4424(3) 0.0165(17) Uani 1 1 d . .
H41A H 0.4971 0.8851 0.4648 0.025 Uiso 1 1 calc GR .
H41B H 0.5413 0.9903 0.4469 0.025 Uiso 1 1 calc GR .
H41C H 0.5639 0.8523 0.4482 0.025 Uiso 1 1 calc GR .
C42 C 0.4559(4) 0.9856(8) 0.3825(3) 0.0172(17) Uani 1 1 d . .
H42A H 0.4387 0.9756 0.3507 0.026 Uiso 1 1 calc GR .
H42B H 0.4733 1.0671 0.3853 0.026 Uiso 1 1 calc GR .
H42C H 0.4243 0.9754 0.4064 0.026 Uiso 1 1 calc GR .
C43 C 0.5629(4) 0.9144(8) 0.3572(3) 0.0175(17) Uani 1 1 d . .
H43A H 0.5931 0.8507 0.3614 0.026 Uiso 1 1 calc GR .
H43B H 0.5802 0.9933 0.3657 0.026 Uiso 1 1 calc GR .
H43C H 0.5498 0.9161 0.3240 0.026 Uiso 1 1 calc GR .
C44 C 0.4549(4) 0.7269(7) 0.2870(3) 0.0132(15) Uani 1 1 d . .
C45 C 0.4423(4) 0.8612(8) 0.2732(3) 0.0185(17) Uani 1 1 d . .
H45A H 0.4044 0.8876 0.2877 0.028 Uiso 1 1 calc GR .
H45B H 0.4393 0.8680 0.2386 0.028 Uiso 1 1 calc GR .
H45C H 0.4751 0.9127 0.2847 0.028 Uiso 1 1 calc GR .
C46 C 0.5183(4) 0.6880(8) 0.2669(3) 0.0181(18) Uani 1 1 d . .
H46A H 0.5500 0.7306 0.2844 0.027 Uiso 1 1 calc GR .
H46B H 0.5208 0.7093 0.2331 0.027 Uiso 1 1 calc GR .
H46C H 0.5235 0.6002 0.2706 0.027 Uiso 1 1 calc GR .
C47 C 0.4062(4) 0.6503(8) 0.2595(3) 0.0177(17) Uani 1 1 d . .
H47A H 0.4115 0.5639 0.2668 0.027 Uiso 1 1 calc GR .
H47B H 0.4109 0.6631 0.2253 0.027 Uiso 1 1 calc GR .
H47C H 0.3660 0.6763 0.2694 0.027 Uiso 1 1 calc GR .
C48 C 0.5011(4) 0.4102(7) 0.4172(3) 0.0138(16) Uani 1 1 d . .
C49 C 0.5418(5) 0.3500(9) 0.3785(3) 0.030(2) Uani 1 1 d . .
H49A H 0.5196 0.3446 0.3485 0.044 Uiso 1 1 calc GR .
H49B H 0.5533 0.2682 0.3888 0.044 Uiso 1 1 calc GR .
H49C H 0.5779 0.3993 0.3739 0.044 Uiso 1 1 calc GR .
C50 C 0.4434(4) 0.3337(8) 0.4235(3) 0.024(2) Uani 1 1 d . .
H50A H 0.4189 0.3687 0.4489 0.036 Uiso 1 1 calc GR .
H50B H 0.4543 0.2501 0.4317 0.036 Uiso 1 1 calc GR .
H50C H 0.4205 0.3339 0.3938 0.036 Uiso 1 1 calc GR .
C51 C 0.5359(4) 0.4136(8) 0.4650(3) 0.0193(18) Uani 1 1 d . .
H51A H 0.5737 0.4581 0.4607 0.029 Uiso 1 1 calc GR .
H51B H 0.5446 0.3305 0.4753 0.029 Uiso 1 1 calc GR .
H51C H 0.5115 0.4546 0.4891 0.029 Uiso 1 1 calc GR .
C52 C 0.2891(3) 0.4470(7) 0.3759(3) 0.0133(16) Uani 1 1 d . .
C53 C 0.2630(3) 0.4666(7) 0.4228(3) 0.0099(15) Uani 1 1 d . .
C54 C 0.2469(3) 0.5944(7) 0.4255(3) 0.0127(15) Uani 1 1 d . .
H54 H 0.2288 0.6320 0.4523 0.015 Uiso 1 1 calc R .
C55 C 0.2621(4) 0.6562(7) 0.3819(3) 0.0145(16) Uani 1 1 d . .
C56 C 0.2911(3) 0.5660(7) 0.3530(3) 0.0117(16) Uani 1 1 d . .
H56 H 0.3092 0.5817 0.3231 0.014 Uiso 1 1 calc R .
C57 C 0.2930(4) 0.3317(7) 0.3424(3) 0.0164(18) Uani 1 1 d . .
C58 C 0.3388(4) 0.3470(7) 0.3012(3) 0.0181(17) Uani 1 1 d . .
H58A H 0.3316 0.4244 0.2850 0.027 Uiso 1 1 calc GR .
H58B H 0.3340 0.2801 0.2785 0.027 Uiso 1 1 calc GR .
H58C H 0.3797 0.3460 0.3140 0.027 Uiso 1 1 calc GR .
C59 C 0.3070(4) 0.2039(7) 0.3651(3) 0.0206(18) Uani 1 1 d . .
H59A H 0.3454 0.2074 0.3819 0.031 Uiso 1 1 calc GR .
H59B H 0.3092 0.1425 0.3399 0.031 Uiso 1 1 calc GR .
H59C H 0.2750 0.1822 0.3874 0.031 Uiso 1 1 calc GR .
C60 C 0.2276(4) 0.3231(8) 0.3188(3) 0.0198(19) Uani 1 1 d . .
H60A H 0.1976 0.3084 0.3436 0.030 Uiso 1 1 calc GR .
H60B H 0.2268 0.2561 0.2959 0.030 Uiso 1 1 calc GR .
H60C H 0.2184 0.3995 0.3025 0.030 Uiso 1 1 calc GR .
C61 C 0.2414(3) 0.3739(7) 0.4618(3) 0.0117(15) Uani 1 1 d . .
C62 C 0.2923(3) 0.2880(7) 0.4812(3) 0.0135(16) Uani 1 1 d . .
H62A H 0.3116 0.2462 0.4545 0.020 Uiso 1 1 calc GR .
H62B H 0.2747 0.2278 0.5028 0.020 Uiso 1 1 calc GR .
H62C H 0.3221 0.3364 0.4984 0.020 Uiso 1 1 calc GR .
C63 C 0.1862(4) 0.2978(7) 0.4437(3) 0.0149(16) Uani 1 1 d . .
H63A H 0.1566 0.3524 0.4294 0.022 Uiso 1 1 calc GR .
H63B H 0.1679 0.2546 0.4705 0.022 Uiso 1 1 calc GR .
H63C H 0.1998 0.2389 0.4199 0.022 Uiso 1 1 calc GR .
C64 C 0.2178(4) 0.4457(7) 0.5065(3) 0.0155(17) Uani 1 1 d . .
H64A H 0.2492 0.5009 0.5179 0.023 Uiso 1 1 calc GR .
H64B H 0.2074 0.3881 0.5318 0.023 Uiso 1 1 calc GR .
H64C H 0.1821 0.4927 0.4977 0.023 Uiso 1 1 calc GR .
C65 C 0.2428(4) 0.7831(7) 0.3645(3) 0.0119(15) Uani 1 1 d . .
C66 C 0.1990(4) 0.7675(9) 0.3214(3) 0.0199(18) Uani 1 1 d . .
H66A H 0.2188 0.7197 0.2965 0.030 Uiso 1 1 calc GR .
H66B H 0.1883 0.8476 0.3088 0.030 Uiso 1 1 calc GR .
H66C H 0.1626 0.7254 0.3320 0.030 Uiso 1 1 calc GR .
C67 C 0.2089(4) 0.8572(8) 0.4039(3) 0.0170(17) Uani 1 1 d . .
H67A H 0.1730 0.8125 0.4139 0.025 Uiso 1 1 calc GR .
H67B H 0.1972 0.9366 0.3913 0.025 Uiso 1 1 calc GR .
H67C H 0.2355 0.8686 0.4313 0.025 Uiso 1 1 calc GR .
C68 C 0.2980(4) 0.8594(7) 0.3476(3) 0.0162(19) Uani 1 1 d . .
H68A H 0.3215 0.8849 0.3753 0.024 Uiso 1 1 calc GR .
H68B H 0.2840 0.9313 0.3304 0.024 Uiso 1 1 calc GR .
H68C H 0.3231 0.8098 0.3266 0.024 Uiso 1 1 calc GR .
S1 S 0.38932(8) 0.56213(17) 0.52390(6) 0.0113(3) Uani 1 1 d . .
S2 S 0.35309(8) 0.84572(17) 0.48171(7) 0.0121(4) Uani 1 1 d . .
Th1 Th 0.36970(2) 0.77273(2) 0.57542(2) 0.00836(5) Uani 1 1 d . .
Th2 Th 0.37286(2) 0.63505(2) 0.43078(2) 0.00865(5) Uani 1 1 d . .

loop_
_atom_site_aniso_label
_atom_site_aniso_U_11
_atom_site_aniso_U_22
_atom_site_aniso_U_33
_atom_site_aniso_U_23
_atom_site_aniso_U_13
_atom_site_aniso_U_12
C1 0.004(3) 0.023(4) 0.012(4) 0.004(3) 0.002(3) -0.004(3)
C2 0.010(3) 0.007(3) 0.013(4) 0.002(3) 0.006(3) 0.003(3)
C3 0.007(3) 0.015(4) 0.011(4) 0.000(3) -0.001(3) -0.003(3)
C4 0.007(3) 0.008(4) 0.013(4) -0.002(3) -0.002(3) -0.001(3)
C5 0.012(4) 0.017(4) 0.009(3) -0.005(3) 0.001(3) -0.004(3)
C6 0.016(4) 0.016(4) 0.009(4) -0.001(3) -0.002(3) -0.002(3)
C7 0.015(4) 0.018(4) 0.022(4) 0.005(3) -0.001(3) 0.005(3)
C8 0.006(3) 0.026(4) 0.024(4) 0.000(3) -0.001(3) 0.004(3)
C9 0.011(4) 0.025(4) 0.015(4) 0.003(3) -0.006(3) -0.003(3)
C10 0.012(3) 0.011(3) 0.017(4) -0.004(3) 0.006(3) 0.005(3)
C11 0.016(4) 0.014(4) 0.020(4) -0.005(3) 0.004(3) 0.003(3)
C12 0.021(4) 0.022(4) 0.013(4) -0.009(3) -0.005(3) 0.005(3)
C13 0.014(4) 0.019(4) 0.020(4) 0.002(3) 0.003(3) -0.001(3)
C14 0.014(4) 0.011(4) 0.011(4) 0.003(3) -0.006(3) 0.001(3)
C15 0.027(5) 0.021(5) 0.050(6) 0.001(4) -0.023(5) 0.006(4)
C16 0.035(5) 0.014(4) 0.023(5) 0.007(3) 0.015(4) -0.001(4)
C17 0.020(4) 0.010(4) 0.018(4) 0.002(3) 0.003(3) 0.003(3)
C18 0.004(3) 0.010(4) 0.016(4) 0.000(3) -0.004(3) 0.002(3)
C19 0.009(3) 0.011(4) 0.012(4) -0.001(3) -0.004(3) -0.001(3)
C20 0.013(4) 0.016(4) 0.011(4) -0.003(3) 0.001(3) -0.001(3)
C21 0.008(3) 0.013(4) 0.011(3) 0.001(3) 0.000(3) 0.002(3)
C22 0.008(3) 0.020(4) 0.010(3) 0.005(4) -0.001(3) 0.002(3)
C23 0.008(3) 0.016(4) 0.012(4) 0.000(3) 0.001(3) 0.005(3)
C24 0.006(3) 0.025(4) 0.025(4) -0.003(4) -0.007(3) 0.005(3)
C25 0.016(4) 0.013(4) 0.012(4) -0.003(3) -0.007(3) 0.003(3)
C26 0.016(4) 0.017(4) 0.013(4) -0.004(3) 0.000(3) 0.004(3)
C27 0.015(4) 0.012(4) 0.009(4) 0.001(3) -0.002(3) 0.000(3)
C28 0.014(4) 0.016(4) 0.024(5) 0.000(4) -0.010(3) -0.001(3)
C29 0.016(4) 0.014(4) 0.023(4) 0.001(4) -0.004(3) 0.003(3)
C30 0.025(4) 0.021(4) 0.011(4) 0.009(3) -0.003(3) 0.002(4)
C31 0.011(3) 0.010(3) 0.011(3) 0.001(3) 0.002(3) 0.001(3)
C32 0.017(4) 0.011(4) 0.023(5) 0.003(3) -0.004(3) -0.001(3)
C33 0.021(4) 0.014(3) 0.015(3) 0.009(4) -0.003(4) 0.007(3)
C34 0.017(4) 0.016(4) 0.021(4) 0.005(3) 0.000(3) 0.001(3)
C35 0.010(3) 0.012(4) 0.011(4) 0.003(3) 0.004(3) -0.001(3)
C36 0.005(3) 0.012(4) 0.014(4) -0.001(3) 0.003(3) -0.004(3)
C37 0.011(3) 0.014(4) 0.010(4) 0.002(3) 0.000(3) -0.001(3)
C38 0.014(4) 0.011(4) 0.005(3) 0.001(3) 0.003(3) 0.004(3)
C39 0.012(4) 0.012(4) 0.012(4) -0.002(3) 0.000(3) 0.003(3)
C40 0.010(4) 0.011(4) 0.015(4) -0.001(3) 0.000(3) -0.002(3)
C41 0.014(4) 0.018(4) 0.018(5) -0.002(3) -0.006(3) -0.004(3)
C42 0.017(4) 0.014(4) 0.021(4) -0.003(3) -0.001(3) 0.001(3)
C43 0.015(4) 0.015(4) 0.023(4) 0.003(3) 0.001(3) -0.007(3)
C44 0.019(4) 0.011(4) 0.010(4) 0.004(3) 0.006(3) 0.001(3)
C45 0.022(4) 0.016(4) 0.017(4) 0.003(3) 0.002(3) -0.002(3)
C46 0.017(4) 0.023(5) 0.015(4) 0.003(3) 0.004(3) -0.001(3)
C47 0.021(4) 0.022(4) 0.011(4) 0.000(3) 0.000(3) -0.001(3)
C48 0.020(4) 0.011(4) 0.011(4) -0.001(3) 0.003(3) 0.003(3)
C49 0.037(6) 0.022(5) 0.029(5) 0.001(4) 0.017(4) 0.016(4)
C50 0.024(4) 0.019(4) 0.028(5) 0.007(4) -0.008(4) -0.001(3)
C51 0.017(4) 0.015(4) 0.026(5) 0.001(4) -0.009(4) 0.004(3)
C52 0.007(3) 0.013(4) 0.020(4) 0.001(3) -0.008(3) 0.000(3)
C53 0.007(3) 0.012(3) 0.011(4) -0.001(3) 0.000(3) -0.003(3)
C54 0.011(3) 0.017(4) 0.010(4) -0.001(3) -0.005(3) 0.001(3)
C55 0.014(4) 0.012(4) 0.017(4) -0.002(3) 0.006(3) -0.005(3)
C56 0.012(4) 0.015(4) 0.008(4) 0.001(3) -0.002(3) -0.005(3)
C57 0.021(4) 0.009(4) 0.020(4) -0.005(3) -0.005(3) -0.006(3)
C58 0.017(4) 0.015(4) 0.022(4) -0.008(3) -0.003(3) -0.002(3)
C59 0.021(4) 0.012(4) 0.029(5) -0.004(4) 0.000(4) 0.000(3)
C60 0.022(4) 0.020(5) 0.017(4) -0.003(3) -0.009(3) -0.006(3)
C61 0.008(3) 0.015(4) 0.012(4) 0.004(3) -0.002(3) -0.006(3)
C62 0.009(3) 0.013(4) 0.019(4) 0.000(3) 0.000(3) -0.005(3)
C63 0.017(4) 0.017(4) 0.011(4) -0.001(3) 0.000(3) -0.006(3)
C64 0.016(4) 0.020(4) 0.011(4) 0.001(3) 0.002(3) -0.001(3)
C65 0.014(4) 0.012(4) 0.009(3) 0.000(3) -0.003(3) 0.001(3)
C66 0.019(4) 0.028(5) 0.013(4) 0.000(4) -0.004(3) -0.004(4)
C67 0.017(4) 0.017(4) 0.016(4) 0.004(3) 0.001(3) 0.005(3)
C68 0.019(4) 0.009(4) 0.021(5) -0.001(3) -0.001(3) -0.006(3)
S1 0.0097(8) 0.0135(9) 0.0105(8) 0.0000(7) -0.0004(7) 0.0000(7)
S2 0.0126(8) 0.0133(9) 0.0103(8) 0.0001(7) -0.0017(7) 0.0007(7)
Th1 0.00587(9) 0.01108(10) 0.00814(10) -0.00036(10) -0.00010(14) -0.00006(9)
Th2 0.00700(10) 0.01070(10) 0.00826(10) -0.00050(10) -0.00011(14) -0.00082(9)

loop_
_atom_type_symbol
_atom_type_description
_atom_type_scat_dispersion_real
_atom_type_scat_dispersion_imag
_atom_type_scat_source
C C 0.0181 0.0091 'International Tables Vol C Tables 4.2.6.8 and 6.1.1.4'
H H 0.0000 0.0000 'International Tables Vol C Tables 4.2.6.8 and 6.1.1.4'
S S 0.3331 0.5567 'International Tables Vol C Tables 4.2.6.8 and 6.1.1.4'
Th Th -4.1491 12.3296 'International Tables Vol C Tables 4.2.6.8 and 6.1.1.4'

loop_
_geom_angle_atom_site_label_1
_geom_angle_atom_site_label_2
_geom_angle_atom_site_label_3
_geom_angle
C2 C1 C6 131.2(7)
C2 C1 Th1 78.9(4)
C5 C1 C2 107.2(7)
C5 C1 C6 120.6(7)
C5 C1 Th1 68.5(4)
C6 C1 Th1 126.3(5)
C1 C2 C10 132.4(7)
C1 C2 Th1 73.8(4)
C3 C2 C1 105.9(7)
C3 C2 C10 117.1(7)
C3 C2 Th1 68.1(4)
C10 C2 Th1 140.0(5)
C2 C3 H3 124.5
C2 C3 C4 111.0(7)
C2 C3 Th1 84.6(5)
C4 C3 H3 124.5
C4 C3 Th1 72.7(4)
Th1 C3 H3 110.1
C3 C4 C14 125.4(7)
C3 C4 Th1 78.2(4)
C5 C4 C3 105.4(7)
C5 C4 C14 127.4(7)
C5 C4 Th1 76.4(4)
C14 C4 Th1 123.1(5)
C1 C5 H5 124.8
C1 C5 Th1 83.5(4)
C4 C5 C1 110.3(7)
C4 C5 H5 124.8
C4 C5 Th1 74.5(4)
Th1 C5 H5 109.4
C1 C6 C7 113.4(6)
C8 C6 C1 110.2(6)
C8 C6 C7 111.5(6)
C9 C6 C1 109.9(6)
C9 C6 C7 106.1(6)
C9 C6 C8 105.4(6)
C6 C7 H7A 109.5
C6 C7 H7B 109.5
C6 C7 H7C 109.5
H7A C7 H7B 109.5
H7A C7 H7C 109.5
H7B C7 H7C 109.5
C6 C8 H8A 109.5
C6 C8 H8B 109.5
C6 C8 H8C 109.5
H8A C8 H8B 109.5
H8A C8 H8C 109.5
H8B C8 H8C 109.5
C6 C9 H9A 109.5
C6 C9 H9B 109.5
C6 C9 H9C 109.5
H9A C9 H9B 109.5
H9A C9 H9C 109.5
H9B C9 H9C 109.5
C11 C10 C2 118.4(7)
C11 C10 C12 105.7(6)
C11 C10 C13 107.3(7)
C12 C10 C2 112.8(7)
C12 C10 C13 107.6(7)
C13 C10 C2 104.5(6)
C10 C11 H11A 109.5
C10 C11 H11B 109.5
C10 C11 H11C 109.5
H11A C11 H11B 109.5
H11A C11 H11C 109.5
H11B C11 H11C 109.5
C10 C12 H12A 109.5
C10 C12 H12B 109.5
C10 C12 H12C 109.5
H12A C12 H12B 109.5
H12A C12 H12C 109.5
H12B C12 H12C 109.5
C10 C13 H13A 109.5
C10 C13 H13B 109.5
C10 C13 H13C 109.5
H13A C13 H13B 109.5
H13A C13 H13C 109.5
H13B C13 H13C 109.5
C4 C14 C16 106.9(7)
C15 C14 C4 110.6(7)
C15 C14 C16 109.2(7)
C17 C14 C4 113.6(6)
C17 C14 C15 108.2(7)
C17 C14 C16 108.3(7)
C14 C15 H15A 109.5
C14 C15 H15B 109.5
C14 C15 H15C 109.5
H15A C15 H15B 109.5
H15A C15 H15C 109.5
H15B C15 H15C 109.5
C14 C16 H16A 109.5
C14 C16 H16B 109.5
C14 C16 H16C 109.5
H16A C16 H16B 109.5
H16A C16 H16C 109.5
H16B C16 H16C 109.5
C14 C17 H17A 109.5
C14 C17 H17B 109.5
C14 C17 H17C 109.5
H17A C17 H17B 109.5
H17A C17 H17C 109.5
H17B C17 H17C 109.5
C19 C18 C23 130.9(7)
C19 C18 Th1 80.7(4)
C22 C18 C19 107.4(7)
C22 C18 C23 121.2(7)
C22 C18 Th1 66.5(4)
C23 C18 Th1 123.7(5)
C18 C19 C20 106.2(7)
C18 C19 C27 132.4(7)
C18 C19 Th1 72.6(4)
C20 C19 C27 115.8(6)
C20 C19 Th1 67.5(4)
C27 C19 Th1 143.9(5)
C19 C20 H20 124.8
C19 C20 Th1 85.3(4)
C21 C20 C19 110.5(7)
C21 C20 H20 124.8
C21 C20 Th1 70.3(4)
Th1 C20 H20 111.6
C20 C21 C31 123.6(7)
C20 C21 Th1 80.8(4)
C22 C21 C20 105.3(7)
C22 C21 C31 130.9(7)
C22 C21 Th1 75.9(4)
C31 C21 Th1 114.2(5)
C18 C22 H22 124.8
C18 C22 Th1 85.5(4)
C21 C22 C18 110.4(7)
C21 C22 H22 124.8
C21 C22 Th1 74.6(4)
Th1 C22 H22 107.5
C24 C23 C18 111.5(6)
C24 C23 C25 109.4(6)
C25 C23 C18 114.2(6)
C26 C23 C18 108.9(6)
C26 C23 C24 105.7(6)
C26 C23 C25 106.7(6)
C23 C24 H24A 109.5
C23 C24 H24B 109.5
C23 C24 H24C 109.5
H24A C24 H24B 109.5
H24A C24 H24C 109.5
H24B C24 H24C 109.5
C23 C25 H25A 109.5
C23 C25 H25B 109.5
C23 C25 H25C 109.5
H25A C25 H25B 109.5
H25A C25 H25C 109.5
H25B C25 H25C 109.5
C23 C26 H26A 109.5
C23 C26 H26B 109.5
C23 C26 H26C 109.5
H26A C26 H26B 109.5
H26A C26 H26C 109.5
H26B C26 H26C 109.5
C28 C27 C19 104.9(6)
C29 C27 C19 117.8(6)
C29 C27 C28 107.9(6)
C30 C27 C19 113.1(6)
C30 C27 C28 106.3(7)
C30 C27 C29 106.2(6)
C27 C28 H28A 109.5
C27 C28 H28B 109.5
C27 C28 H28C 109.5
H28A C28 H28B 109.5
H28A C28 H28C 109.5
H28B C28 H28C 109.5
C27 C29 H29A 109.5
C27 C29 H29B 109.5
C27 C29 H29C 109.5
H29A C29 H29B 109.5
H29A C29 H29C 109.5
H29B C29 H29C 109.5
C27 C30 H30A 109.5
C27 C30 H30B 109.5
C27 C30 H30C 109.5
H30A C30 H30B 109.5
H30A C30 H30C 109.5
H30B C30 H30C 109.5
C21 C31 C33 109.3(6)
C32 C31 C21 109.3(7)
C32 C31 C33 108.9(6)
C32 C31 C34 109.2(7)
C34 C31 C21 112.0(6)
C34 C31 C33 108.1(7)
C31 C32 H32A 109.5
C31 C32 H32B 109.5
C31 C32 H32C 109.5
H32A C32 H32B 109.5
H32A C32 H32C 109.5
H32B C32 H32C 109.5
C31 C33 H33A 109.5
C31 C33 H33B 109.5
C31 C33 H33C 109.5
H33A C33 H33B 109.5
H33A C33 H33C 109.5
H33B C33 H33C 109.5
C31 C34 H34A 109.5
C31 C34 H34B 109.5
C31 C34 H34C 109.5
H34A C34 H34B 109.5
H34A C34 H34C 109.5
H34B C34 H34C 109.5
C36 C35 C40 132.0(7)
C36 C35 Th2 79.3(4)
C39 C35 C36 106.7(7)
C39 C35 C40 120.4(7)
C39 C35 Th2 67.2(4)
C40 C35 Th2 126.0(5)
C35 C36 C44 131.5(7)
C35 C36 Th2 73.7(4)
C37 C36 C35 105.8(7)
C37 C36 C44 117.6(7)
C37 C36 Th2 66.4(4)
C44 C36 Th2 142.5(5)
C36 C37 H37 124.5
C36 C37 Th2 86.4(5)
C38 C37 C36 111.0(7)
C38 C37 H37 124.5
C38 C37 Th2 72.1(4)
Th2 C37 H37 109.0
C37 C38 C48 123.3(7)
C37 C38 Th2 78.9(4)
C39 C38 C37 105.8(7)
C39 C38 C48 130.4(7)
C39 C38 Th2 77.2(4)
C48 C38 Th2 116.1(5)
C35 C39 H39 124.8
C35 C39 Th2 84.8(5)
C38 C39 C35 110.4(7)
C38 C39 H39 124.8
C38 C39 Th2 73.8(5)
Th2 C39 H39 108.9
C35 C40 C42 113.5(6)
C35 C40 C43 110.3(6)
C41 C40 C35 110.6(7)
C41 C40 C42 106.2(7)
C41 C40 C43 105.7(6)
C42 C40 C43 110.2(7)
C40 C41 H41A 109.5
C40 C41 H41B 109.5
C40 C41 H41C 109.5
H41A C41 H41B 109.5
H41A C41 H41C 109.5
H41B C41 H41C 109.5
C40 C42 H42A 109.5
C40 C42 H42B 109.5
C40 C42 H42C 109.5
H42A C42 H42B 109.5
H42A C42 H42C 109.5
H42B C42 H42C 109.5
C40 C43 H43A 109.5
C40 C43 H43B 109.5
C40 C43 H43C 109.5
H43A C43 H43B 109.5
H43A C43 H43C 109.5
H43B C43 H43C 109.5
C45 C44 C36 118.4(7)
C45 C44 C46 109.3(6)
C45 C44 C47 105.2(7)
C46 C44 C36 105.0(6)
C47 C44 C36 111.5(6)
C47 C44 C46 107.1(7)
C44 C45 H45A 109.5
C44 C45 H45B 109.5
C44 C45 H45C 109.5
H45A C45 H45B 109.5
H45A C45 H45C 109.5
H45B C45 H45C 109.5
C44 C46 H46A 109.5
C44 C46 H46B 109.5
C44 C46 H46C 109.5
H46A C46 H46B 109.5
H46A C46 H46C 109.5
H46B C46 H46C 109.5
C44 C47 H47A 109.5
C44 C47 H47B 109.5
C44 C47 H47C 109.5
H47A C47 H47B 109.5
H47A C47 H47C 109.5
H47B C47 H47C 109.5
C49 C48 C38 107.5(6)
C50 C48 C38 109.8(7)
C50 C48 C49 109.3(7)
C50 C48 C51 109.2(7)
C51 C48 C38 112.1(7)
C51 C48 C49 108.9(7)
C48 C49 H49A 109.5
C48 C49 H49B 109.5
C48 C49 H49C 109.5
H49A C49 H49B 109.5
H49A C49 H49C 109.5
H49B C49 H49C 109.5
C48 C50 H50A 109.5
C48 C50 H50B 109.5
C48 C50 H50C 109.5
H50A C50 H50B 109.5
H50A C50 H50C 109.5
H50B C50 H50C 109.5
C48 C51 H51A 109.5
C48 C51 H51B 109.5
C48 C51 H51C 109.5
H51A C51 H51B 109.5
H51A C51 H51C 109.5
H51B C51 H51C 109.5
C53 C52 C56 106.2(7)
C53 C52 C57 132.8(7)
C56 C52 C57 117.0(7)
C52 C53 C61 131.1(7)
C52 C53 Th2 80.7(4)
C54 C53 C52 106.8(7)
C54 C53 C61 121.0(7)
C54 C53 Th2 67.0(4)
C61 C53 Th2 125.7(4)
C53 C54 H54 124.6
C53 C54 Th2 84.9(4)
C55 C54 C53 110.8(7)
C55 C54 H54 124.6
C55 C54 Th2 74.8(4)
Th2 C54 H54 107.9
C54 C55 C65 129.3(7)
C54 C55 Th2 75.7(5)
C56 C55 C54 105.1(7)
C56 C55 C65 124.8(7)
C56 C55 Th2 80.0(5)
C65 C55 Th2 118.2(5)
C52 C56 H56 124.6
C52 C56 Th2 85.6(4)
C55 C56 C52 110.8(7)
C55 C56 H56 124.6
C55 C56 Th2 71.3(4)
Th2 C56 H56 110.6
C52 C57 C60 104.2(7)
C58 C57 C52 113.2(7)
C58 C57 C59 105.6(7)
C58 C57 C60 107.0(7)
C59 C57 C52 119.0(7)
C59 C57 C60 107.1(7)
C57 C58 H58A 109.5
C57 C58 H58B 109.5
C57 C58 H58C 109.5
H58A C58 H58B 109.5
H58A C58 H58C 109.5
H58B C58 H58C 109.5
C57 C59 H59A 109.5
C57 C59 H59B 109.5
C57 C59 H59C 109.5
H59A C59 H59B 109.5
H59A C59 H59C 109.5
H59B C59 H59C 109.5
C57 C60 H60A 109.5
C57 C60 H60B 109.5
C57 C60 H60C 109.5
H60A C60 H60B 109.5
H60A C60 H60C 109.5
H60B C60 H60C 109.5
C53 C61 C64 109.5(6)
C62 C61 C53 114.3(6)
C62 C61 C64 105.3(6)
C63 C61 C53 111.0(6)
C63 C61 C62 110.8(6)
C63 C61 C64 105.4(6)
C61 C62 H62A 109.5
C61 C62 H62B 109.5
C61 C62 H62C 109.5
H62A C62 H62B 109.5
H62A C62 H62C 109.5
H62B C62 H62C 109.5
C61 C63 H63A 109.5
C61 C63 H63B 109.5
C61 C63 H63C 109.5
H63A C63 H63B 109.5
H63A C63 H63C 109.5
H63B C63 H63C 109.5
C61 C64 H64A 109.5
C61 C64 H64B 109.5
C61 C64 H64C 109.5
H64A C64 H64B 109.5
H64A C64 H64C 109.5
H64B C64 H64C 109.5
C55 C65 C66 108.8(7)
C55 C65 C67 112.2(6)
C55 C65 C68 111.3(7)
C66 C65 C67 107.8(7)
C68 C65 C66 108.3(7)
C68 C65 C67 108.3(7)
C65 C66 H66A 109.5
C65 C66 H66B 109.5
C65 C66 H66C 109.5
H66A C66 H66B 109.5
H66A C66 H66C 109.5
H66B C66 H66C 109.5
C65 C67 H67A 109.5
C65 C67 H67B 109.5
C65 C67 H67C 109.5
H67A C67 H67B 109.5
H67A C67 H67C 109.5
H67B C67 H67C 109.5
C65 C68 H68A 109.5
C65 C68 H68B 109.5
C65 C68 H68C 109.5
H68A C68 H68B 109.5
H68A C68 H68C 109.5
H68B C68 H68C 109.5
Th2 S1 Th1 103.45(6)
Th2 S2 Th1 103.21(6)
C1 Th1 C2 27.4(2)
C1 Th1 C18 148.4(2)
C1 Th1 C19 121.7(2)
C2 Th1 C19 94.8(2)
C3 Th1 C1 45.6(2)
C3 Th1 C2 27.3(2)
C3 Th1 C18 104.6(2)
C3 Th1 C19 78.9(2)
C3 Th1 C20 75.1(2)
C4 Th1 C1 47.0(2)
C4 Th1 C2 46.6(2)
C4 Th1 C3 29.0(2)
C4 Th1 C5 29.1(2)
C4 Th1 C18 114.5(2)
C4 Th1 C19 94.6(2)
C4 Th1 C20 100.3(2)
C5 Th1 C1 28.0(2)
C5 Th1 C2 45.7(2)
C5 Th1 C3 46.6(2)
C5 Th1 C18 143.5(2)
C5 Th1 C19 122.8(2)
C5 Th1 C20 121.3(2)
C18 Th1 C2 121.3(2)
C18 Th1 C19 26.7(2)
C20 Th1 C1 106.7(2)
C20 Th1 C2 79.9(2)
C20 Th1 C18 45.3(2)
C20 Th1 C19 27.2(2)
C21 Th1 C1 118.0(2)
C21 Th1 C2 96.5(2)
C21 Th1 C3 100.7(2)
C21 Th1 C4 128.1(2)
C21 Th1 C5 142.2(2)
C21 Th1 C18 47.2(2)
C21 Th1 C19 46.3(2)
C21 Th1 C20 28.8(2)
C21 Th1 C22 29.5(2)
C22 Th1 C1 147.5(2)
C22 Th1 C2 124.6(2)
C22 Th1 C3 120.8(2)
C22 Th1 C4 139.8(2)
C22 Th1 C5 167.3(2)
C22 Th1 C18 28.0(2)
C22 Th1 C19 45.2(2)
C22 Th1 C20 46.6(2)
S1 Th1 C1 113.85(16)
S1 Th1 C2 134.73(15)
S1 Th1 C3 120.11(17)
S1 Th1 C4 92.11(16)
S1 Th1 C5 89.48(17)
S1 Th1 C18 89.24(16)
S1 Th1 C19 108.36(14)
S1 Th1 C20 133.99(16)
S1 Th1 C21 127.76(16)
S1 Th1 C22 98.36(16)
S1 Th1 S2 76.47(5)
S2 Th1 C1 92.82(15)
S2 Th1 C2 112.79(15)
S2 Th1 C3 138.11(16)
S2 Th1 C4 129.50(16)
S2 Th1 C5 100.80(16)
S2 Th1 C18 114.31(16)
S2 Th1 C19 135.79(15)
S2 Th1 C20 123.13(17)
S2 Th1 C21 94.91(16)
S2 Th1 C22 90.72(17)
C35 Th2 C36 27.02(19)
C37 Th2 C35 45.4(2)
C37 Th2 C36 27.2(2)
C37 Th2 C53 106.2(2)
C37 Th2 C56 76.6(2)
C38 Th2 C35 46.9(2)
C38 Th2 C36 46.3(2)
C38 Th2 C37 29.0(2)
C38 Th2 C39 29.0(2)
C38 Th2 C53 117.0(2)
C38 Th2 C54 142.2(2)
C38 Th2 C55 129.8(2)
C38 Th2 C56 102.3(2)
C39 Th2 C35 28.0(2)
C39 Th2 C36 45.4(2)
C39 Th2 C37 46.5(2)
C39 Th2 C53 145.9(2)
C39 Th2 C56 122.3(2)
C53 Th2 C35 148.9(2)
C53 Th2 C36 121.93(19)
C54 Th2 C35 146.2(2)
C54 Th2 C36 124.7(2)
C54 Th2 C37 122.2(2)
C54 Th2 C39 168.7(2)
C54 Th2 C53 28.1(2)
C54 Th2 C56 46.5(2)
C55 Th2 C35 116.8(2)
C55 Th2 C36 96.6(2)
C55 Th2 C37 101.9(2)
C55 Th2 C39 142.0(2)
C55 Th2 C53 47.3(2)
C55 Th2 C54 29.5(2)
C55 Th2 C56 28.7(2)
C56 Th2 C35 106.3(2)
C56 Th2 C36 80.3(2)
C56 Th2 C53 45.5(2)
S1 Th2 C35 115.16(15)
S1 Th2 C36 136.30(15)
S1 Th2 C37 122.45(15)
S1 Th2 C38 94.41(15)
S1 Th2 C39 91.16(17)
S1 Th2 C53 89.97(14)
S1 Th2 C54 97.73(17)
S1 Th2 C55 126.81(17)
S1 Th2 C56 135.33(16)
S2 Th2 C35 89.96(15)
S2 Th2 C36 109.60(15)
S2 Th2 C37 134.96(16)
S2 Th2 C38 127.56(17)
S2 Th2 C39 98.74(17)
S2 Th2 C53 114.64(14)
S2 Th2 C54 90.11(17)
S2 Th2 C55 92.52(17)
S2 Th2 C56 120.24(16)
S2 Th2 S1 76.86(5)

loop_
_geom_bond_atom_site_label_1
_geom_bond_atom_site_label_2
_geom_bond_distance
C1 C2 1.439(11)
C1 C5 1.419(11)
C1 C6 1.551(10)
C1 Th1 3.006(7)
C2 C3 1.416(11)
C2 C10 1.569(10)
C2 Th1 3.072(7)
C3 H3 0.9300
C3 C4 1.417(11)
C3 Th1 2.862(8)
C4 C5 1.409(10)
C4 C14 1.533(10)
C4 Th1 2.791(8)
C5 H5 0.9300
C5 Th1 2.815(8)
C6 C7 1.552(11)
C6 C8 1.527(10)
C6 C9 1.526(10)
C7 H7A 0.9600
C7 H7B 0.9600
C7 H7C 0.9600
C8 H8A 0.9600
C8 H8B 0.9600
C8 H8C 0.9600
C9 H9A 0.9600
C9 H9B 0.9600
C9 H9C 0.9600
C10 C11 1.540(11)
C10 C12 1.541(11)
C10 C13 1.551(11)
C11 H11A 0.9600
C11 H11B 0.9600
C11 H11C 0.9600
C12 H12A 0.9600
C12 H12B 0.9600
C12 H12C 0.9600
C13 H13A 0.9600
C13 H13B 0.9600
C13 H13C 0.9600
C14 C15 1.531(11)
C14 C16 1.552(11)
C14 C17 1.520(11)
C15 H15A 0.9600
C15 H15B 0.9600
C15 H15C 0.9600
C16 H16A 0.9600
C16 H16B 0.9600
C16 H16C 0.9600
C17 H17A 0.9600
C17 H17B 0.9600
C17 H17C 0.9600
C18 C19 1.416(11)
C18 C22 1.416(10)
C18 C23 1.555(10)
C18 Th1 3.009(7)
C19 C20 1.428(11)
C19 C27 1.567(10)
C19 Th1 3.113(7)
C20 H20 0.9300
C20 C21 1.410(10)
C20 Th1 2.886(7)
C21 C22 1.407(10)
C21 C31 1.534(10)
C21 Th1 2.753(8)
C22 H22 0.9300
C22 Th1 2.769(7)
C23 C24 1.535(10)
C23 C25 1.550(11)
C23 C26 1.530(10)
C24 H24A 0.9600
C24 H24B 0.9600
C24 H24C 0.9600
C25 H25A 0.9600
C25 H25B 0.9600
C25 H25C 0.9600
C26 H26A 0.9600
C26 H26B 0.9600
C26 H26C 0.9600
C27 C28 1.562(10)
C27 C29 1.536(10)
C27 C30 1.525(11)
C28 H28A 0.9600
C28 H28B 0.9600
C28 H28C 0.9600
C29 H29A 0.9600
C29 H29B 0.9600
C29 H29C 0.9600
C30 H30A 0.9600
C30 H30B 0.9600
C30 H30C 0.9600
C31 C32 1.530(11)
C31 C33 1.536(9)
C31 C34 1.531(11)
C32 H32A 0.9600
C32 H32B 0.9600
C32 H32C 0.9600
C33 H33A 0.9600
C33 H33B 0.9600
C33 H33C 0.9600
C34 H34A 0.9600
C34 H34B 0.9600
C34 H34C 0.9600
C35 C36 1.441(10)
C35 C39 1.437(10)
C35 C40 1.534(11)
C35 Th2 3.044(7)
C36 C37 1.426(10)
C36 C44 1.566(10)
C36 Th2 3.118(7)
C37 H37 0.9300
C37 C38 1.413(10)
C37 Th2 2.862(7)
C38 C39 1.402(11)
C38 C48 1.542(11)
C38 Th2 2.775(7)
C39 H39 0.9300
C39 Th2 2.817(8)
C40 C41 1.526(10)
C40 C42 1.550(11)
C40 C43 1.564(10)
C41 H41A 0.9600
C41 H41B 0.9600
C41 H41C 0.9600
C42 H42A 0.9600
C42 H42B 0.9600
C42 H42C 0.9600
C43 H43A 0.9600
C43 H43B 0.9600
C43 H43C 0.9600
C44 C45 1.523(11)
C44 C46 1.548(10)
C44 C47 1.544(11)
C45 H45A 0.9600
C45 H45B 0.9600
C45 H45C 0.9600
C46 H46A 0.9600
C46 H46B 0.9600
C46 H46C 0.9600
C47 H47A 0.9600
C47 H47B 0.9600
C47 H47C 0.9600
C48 C49 1.532(11)
C48 C50 1.514(11)
C48 C51 1.522(10)
C49 H49A 0.9600
C49 H49B 0.9600
C49 H49C 0.9600
C50 H50A 0.9600
C50 H50B 0.9600
C50 H50C 0.9600
C51 H51A 0.9600
C51 H51B 0.9600
C51 H51C 0.9600
C52 C53 1.429(11)
C52 C56 1.431(11)
C52 C57 1.551(11)
C53 C54 1.424(10)
C53 C61 1.543(10)
C53 Th2 3.015(7)
C54 H54 0.9300
C54 C55 1.414(11)
C54 Th2 2.787(7)
C55 C56 1.408(11)
C55 C65 1.511(11)
C55 Th2 2.775(8)
C56 H56 0.9300
C56 Th2 2.887(7)
C57 C58 1.524(11)
C57 C59 1.544(11)
C57 C60 1.571(12)
C58 H58A 0.9600
C58 H58B 0.9600
C58 H58C 0.9600
C59 H59A 0.9600
C59 H59B 0.9600
C59 H59C 0.9600
C60 H60A 0.9600
C60 H60B 0.9600
C60 H60C 0.9600
C61 C62 1.541(10)
C61 C63 1.539(10)
C61 C64 1.543(10)
C62 H62A 0.9600
C62 H62B 0.9600
C62 H62C 0.9600
C63 H63A 0.9600
C63 H63B 0.9600
C63 H63C 0.9600
C64 H64A 0.9600
C64 H64B 0.9600
C64 H64C 0.9600
C65 C66 1.532(10)
C65 C67 1.539(10)
C65 C68 1.531(11)
C66 H66A 0.9600
C66 H66B 0.9600
C66 H66C 0.9600
C67 H67A 0.9600
C67 H67B 0.9600
C67 H67C 0.9600
C68 H68A 0.9600
C68 H68B 0.9600
C68 H68C 0.9600
S1 Th1 2.7126(18)
S1 Th2 2.7097(18)
S2 Th1 2.7258(18)
S2 Th2 2.7054(19)
